data_7059788
loop_
_publ_author_name
'Chi, Jiaqi'
'Fan, Mingyue'
'Su, Zhongmin'
'Li, Xiao'
'Sun, Jing'
'Zhou, Chen'
'Hu, Xiaoli'

_publ_section_title
;
 Octamolybdate-based hybrid constructed by flexible bis-triazole ligands:
 synthesis, photocatalytic and electrochemical properties
;
_journal_issue 32
_journal_name_full 'New Journal of Chemistry'
_journal_page_first 13524
_journal_page_last 13528
_journal_paper_doi 10.1039/D0NJ00169D
_journal_volume 44
_journal_year 2020
_chemical_formula_moiety 'C14 H23.7 Co Mo4 N12 O14.85, 1.15(H2 O)'
_chemical_formula_sum 'C14 H26 Co Mo4 N12 O16'
_chemical_formula_weight 1061.16
_space_group_crystal_system monoclinic
_space_group_IT_number 14
_space_group_name_Hall '-P 2yn'
_space_group_name_H-M_alt 'P 1 21/n 1'
_atom_sites_solution_hydrogens mixed
_atom_sites_solution_primary dual
_audit_creation_date 2020-07-06
_audit_creation_method
;
Olex2 1.3-alpha
(compiled 2020.05.22 svn.r1d9e7f8d for OlexSys, GUI svn.r6115)
;
_audit_update_record
;
2020-07-08 deposited with the CCDC.	2020-07-15 downloaded from the CCDC.
;
_cell_angle_alpha 90
_cell_angle_beta 104.189(2)
_cell_angle_gamma 90
_cell_formula_units_Z 4
_cell_length_a 11.734(2)
_cell_length_b 21.779(4)
_cell_length_c 12.503(2)
_cell_measurement_reflns_used 9985
_cell_measurement_temperature 273.15
_cell_measurement_theta_max 25.127
_cell_measurement_theta_min 1.628
_cell_volume 3097.7(9)
_computing_cell_refinement 'SAINT+ Ver. 2016.5-0 (Bruker-AXS, 2016)'
_computing_data_collection 'APEX3 Ver. 2016.5-0 (Bruker-AXS, 2016)'
_computing_data_reduction 'SAINT+ Ver. 2016.5-0 (Bruker-AXS, 2016)'
_computing_molecular_graphics 'OLEX2 (Dolomanov et al., 2009)'
_computing_publication_material 'OLEX2 (Dolomanov et al., 2009)'
_computing_structure_refinement 'XL (Sheldrick, 2015b)'
_computing_structure_solution 'XT (Sheldrick, 2015a)'
_diffrn_ambient_temperature 273.15
_diffrn_detector 'charge-coupled device (CCD) area detector'
_diffrn_detector_area_resol_mean 7.9
_diffrn_detector_type 'Bruker APEX II'
_diffrn_measured_fraction_theta_full 0.998
_diffrn_measured_fraction_theta_max 0.998
_diffrn_measurement_device 'three-circle diffractometer'
_diffrn_measurement_device_type 'Bruker APEX II Quazar'
_diffrn_measurement_method '0.5\% \w and 0.5\% \f scans'
_diffrn_radiation_collimation 'focusing mirrors'
_diffrn_radiation_detector 'Bruker APEX II'
_diffrn_radiation_monochromator 'mirror optics'
_diffrn_radiation_probe x-ray
_diffrn_radiation_type 'Mo K\a'
_diffrn_radiation_wavelength 0.71073
_diffrn_radiation_xray_symbol K-L~3~
_diffrn_reflns_av_R_equivalents 0.0281
_diffrn_reflns_av_unetI/netI 0.0319
_diffrn_reflns_Laue_measured_fraction_full 0.998
_diffrn_reflns_Laue_measured_fraction_max 0.998
_diffrn_reflns_limit_h_max 14
_diffrn_reflns_limit_h_min -15
_diffrn_reflns_limit_k_max 29
_diffrn_reflns_limit_k_min -23
_diffrn_reflns_limit_l_max 16
_diffrn_reflns_limit_l_min -14
_diffrn_reflns_number 22832
_diffrn_reflns_point_group_measured_fraction_full 0.998
_diffrn_reflns_point_group_measured_fraction_max 0.998
_diffrn_reflns_theta_full 25.242
_diffrn_reflns_theta_max 28.298
_diffrn_reflns_theta_min 1.870
_diffrn_source 'microfocus sealed X-ray tube'
_diffrn_source_current 30.0
_diffrn_source_power 1.35
_diffrn_source_type 'Incoatec I\ms'
_diffrn_source_voltage 45.0
_exptl_absorpt_coefficient_mu 2.188
_exptl_absorpt_correction_T_max 0.87
_exptl_absorpt_correction_T_min 0.86
_exptl_absorpt_correction_type multi-scan
_exptl_absorpt_process_details
;
SADABS-2016/2 (Krause et al., 2015) was used for absorption correction.
;
_exptl_crystal_colour red
_exptl_crystal_colour_primary red
_exptl_crystal_density_diffrn 2.275
_exptl_crystal_density_method 'not measured'
_exptl_crystal_description block
_exptl_crystal_F_000 2068
_exptl_crystal_size_max 0.24
_exptl_crystal_size_mid 0.22
_exptl_crystal_size_min 0.2
_refine_diff_density_max 0.474
_refine_diff_density_min -0.654
_refine_diff_density_rms 0.081
_refine_ls_extinction_method none
_refine_ls_goodness_of_fit_ref 1.052
_refine_ls_hydrogen_treatment mixed
_refine_ls_matrix_type full
_refine_ls_number_parameters 605
_refine_ls_number_reflns 7681
_refine_ls_number_restraints 77
_refine_ls_restrained_S_all 1.051
_refine_ls_R_factor_all 0.0302
_refine_ls_R_factor_gt 0.0239
_refine_ls_shift/su_max 0.001
_refine_ls_shift/su_mean 0.000
_refine_ls_structure_factor_coef Fsqd
_refine_ls_weighting_details 'w=1/[\s^2^(Fo^2^)+(0.0185P)^2^+1.1736P] where P=(Fo^2^+2Fc^2^)/3'
_refine_ls_weighting_scheme calc
_refine_ls_wR_factor_gt 0.0536
_refine_ls_wR_factor_ref 0.0563
_reflns_Friedel_coverage 0.000
_reflns_number_gt 6644
_reflns_number_total 7681
_reflns_threshold_expression 'I > 2\s(I)'
_cod_data_source_file d0nj00169d2.cif
_cod_data_source_block 1
_cod_depositor_comments
;Adding full bibliography for 7059788.cif.

 Adding full bibliography for 7059788.cif.
;
_cod_original_cell_volume 3097.6(9)
_cod_database_code 7059788
_shelx_shelxl_version_number 2018/3
_shelx_space_group_comment
;
The symmetry employed for this shelxl refinement is uniquely defined
by the following loop, which should always be used as a source of
symmetry information in preference to the above space-group names.
They are only intended as comments.
;
_shelx_estimated_absorpt_t_max 0.669
_shelx_estimated_absorpt_t_min 0.622
_olex2_refinement_description
;
1. Fixed Uiso
 At 1.2 times of:
  All C(H) groups, All C(H,H) groups
 At 1.5 times of:
  All O(H,H) groups
2. Restrained distances
 Co1-H16A \\sim Co1-H16B
 with sigma of 0.02
 Co1-H4A \\sim Co1-H4B
 with sigma of 0.02
3. Uiso/Uaniso restraints and constraints
Uanis(O16) \\sim Ueq: with sigma of 0.005 and sigma for terminal atoms of 0.01
Uanis(O8) \\sim Ueq: with sigma of 0.001 and sigma for terminal atoms of 0.002
Uanis(O20) \\sim Ueq, Uanis(O21) \\sim Ueq, Uanis(C17) \\sim Ueq, Uanis(N13)
\\sim Ueq, Uanis(O24) \\sim Ueq: with sigma of 0.001 and sigma for terminal
atoms of 0.002
Uanis(O18) \\sim Ueq, Uanis(O19) \\sim Ueq: with sigma of 0.005 and sigma for
terminal atoms of 0.01
Uanis(N12) \\sim Ueq, Uanis(N14) \\sim Ueq, Uanis(C19) \\sim Ueq: with sigma of
0.005 and sigma for terminal atoms of 0.01
4. Rigid body (RIGU) restrains
 C19, N14
 with sigma for 1-2 distances of 0.001 and sigma for 1-3 distances of 0.001
5. Others
 Fixed Sof: Mo3(0.85) Mo4(0.85) Mo5(0.85) Mo6(0.15) O8(0.15) O10(0.85)
 O11(0.85) N3(0.8) O12(0.15) H12C(0.15) H12D(0.15) O13(0.85) O14(0.85)
 O15(0.85) N11(0.8) C8(0.8) H8(0.8) C11(0.8) H11(0.8) C12(0.8) H12A(0.8)
 H12B(0.8) C13(0.8) H13A(0.8) H13B(0.8) C14(0.8) H14A(0.8) H14B(0.8) O16(0.85)
 H16A(0.85) H16B(0.85) C15(0.2) H15A(0.2) H15B(0.2) C16(0.2) H16C(0.2)
 H16D(0.2) C17(0.2) H17A(0.2) H17B(0.2) N12(0.2) C18(0.2) H18(0.2) N13(0.2)
 C19(0.2) H19(0.2) N14(0.2) N15(0.8) Mo7(0.15) Mo8(0.15) O17(0.15) O18(0.15)
 O19(0.15) O20(0.15) H20A(0.15) H20B(0.15) O21(0.85) H21A(0.85) H21B(0.85)
 O23(0.15) O22(0.15) O24(0.85)
6.a Free rotating group:
 O4(H4A,H4B), O12(H12C,H12D), O16(H16A,H16B), O20(H20A,H20B), O21(H21A,H21B)
6.b Secondary CH2 refined with riding coordinates:
 C4(H4C,H4D), C6(H6A,H6B), C9(H9A,H9B), C12(H12A,H12B), C13(H13A,H13B),
 C14(H14A,H14B), C15(H15A,H15B), C16(H16C,H16D), C17(H17A,H17B)
6.c Aromatic/amide H refined with riding coordinates:
 C1(H1), C2(H2), C5(H5), C7(H7), C8(H8), C10(H10), C11(H11), C18(H18), C19(H19)
6.d Fitted pentagon refined as free rotating group:
 N12(C18,N13,C19,N14)
;
_olex2_submission_special_instructions 'No special instructions were received'

loop_
_space_group_symop_operation_xyz
'x, y, z'
'-x+1/2, y+1/2, -z+1/2'
'-x, -y, -z'
'x-1/2, -y-1/2, z-1/2'

loop_
_atom_site_label
_atom_site_type_symbol
_atom_site_fract_x
_atom_site_fract_y
_atom_site_fract_z
_atom_site_U_iso_or_equiv
_atom_site_adp_type
_atom_site_occupancy
_atom_site_site_symmetry_order
_atom_site_calc_flag
_atom_site_refinement_flags_posn
_atom_site_refinement_flags_adp
_atom_site_refinement_flags_occupancy
_atom_site_disorder_assembly
_atom_site_disorder_group
Mo2 Mo 1.05530(2) 0.06910(2) -0.04487(2) 0.02284(5) Uani 1 1 d . . . . .
Mo3 Mo 1.1231(2) 0.03847(11) 0.2197(2) 0.0255(2) Uani 0.85 1 d . . P A 1
Mo4 Mo 0.77671(5) 0.06103(2) -0.05485(5) 0.02409(10) Uani 0.85 1 d . . P A 1
Mo5 Mo 0.84218(2) 0.03313(2) 0.20790(2) 0.03026(6) Uani 0.85 1 d . . P A 1
Co1 Co 0.95945(3) 0.31126(2) 0.13829(3) 0.02405(7) Uani 1 1 d D . . . .
O1 O 0.89894(13) 0.05794(8) -0.14279(12) 0.0254(3) Uani 1 1 d . . . . .
Mo6 Mo 0.92712(12) 0.13811(6) 0.12413(11) 0.0257(3) Uani 0.15 1 d . . P A 2
O2 O 1.17915(13) 0.04074(8) 0.07930(13) 0.0254(3) Uani 1 1 d . . . . .
O3 O 0.95334(13) 0.03752(7) 0.06959(12) 0.0228(3) Uani 1 1 d . . . . .
O4 O 0.98059(17) 0.40916(9) 0.15850(16) 0.0389(4) Uani 1 1 d G . . . .
H4A H 0.954161 0.437268 0.111411 0.058 Uiso 1 1 d DG U . . .
H4B H 1.024870 0.428108 0.212311 0.058 Uiso 1 1 d DG U . . .
O5 O 0.65059(15) 0.05163(9) -0.15624(15) 0.0367(4) Uani 1 1 d . . . . .
O6 O 1.00399(16) 0.01242(9) 0.28734(14) 0.0376(4) Uani 1 1 d . . . . .
O7 O 1.13355(15) 0.06541(9) -0.14500(14) 0.0350(4) Uani 1 1 d . . . . .
O8 O 0.919(3) 0.2155(19) 0.124(3) 0.035(8) Uani 0.15 1 d . U P A 2
O9 O 0.72498(16) 0.03064(10) 0.06797(15) 0.0397(4) Uani 1 1 d . . . . .
O10 O 0.7837(3) 0.13778(15) -0.0301(3) 0.0352(7) Uani 0.85 1 d . . P A 1
N1 N 0.14548(17) 0.30486(10) 0.19766(17) 0.0295(4) Uani 1 1 d . . . . .
O11 O 1.0524(4) 0.1454(2) -0.0158(4) 0.0324(8) Uani 0.85 1 d . . P B 1
N2 N 0.77819(17) 0.32330(10) 0.06956(17) 0.0300(5) Uani 1 1 d . . . . .
N3 N 0.9299(6) 0.3052(3) 0.2976(3) 0.0329(19) Uani 0.8 1 d . . P A 1
O12 O 0.7449(17) -0.0052(9) 0.2840(15) 0.022(3) Uani 0.15 1 d G . P C 2
H12C H 0.758063 0.004975 0.222695 0.033 Uiso 0.15 1 d G U P C 2
H12D H 0.799480 0.011805 0.332176 0.033 Uiso 0.15 1 d G U P C 2
O13 O 1.2433(9) 0.0129(4) 0.3145(9) 0.0425(16) Uani 0.85 1 d . . P A 1
N4 N 0.32485(16) 0.32096(10) 0.18599(17) 0.0302(5) Uani 1 1 d . . . . .
O14 O 0.8472(9) 0.1121(4) 0.2274(8) 0.047(2) Uani 0.85 1 d . . P A 1
N5 N 0.60340(17) 0.36216(11) 0.02420(17) 0.0320(5) Uani 1 1 d . . . . .
N6 N 0.98718(18) 0.31874(11) 0.97345(17) 0.0325(5) Uani 1 1 d . . . . .
N7 N 1.00312(19) 0.36557(11) 0.82396(17) 0.0339(5) Uani 1 1 d . . . . .
O15 O 1.1206(4) 0.1149(2) 0.2382(4) 0.0449(10) Uani 0.85 1 d . . P A 1
N8 N 1.0866(2) 0.32103(13) 0.84078(19) 0.0430(6) Uani 1 1 d . . . . .
N9 N 0.5961(2) 0.30972(14) -0.0346(2) 0.0495(7) Uani 1 1 d . . . . .
N10 N 0.32301(19) 0.26180(12) 0.2172(2) 0.0428(6) Uani 1 1 d . . . . .
C1 C 0.2198(2) 0.34572(13) 0.1753(2) 0.0342(6) Uani 1 1 d . . . . .
H1 H 0.200849 0.386218 0.154875 0.041 Uiso 1 1 calc R U . . .
C2 C 0.7117(2) 0.36924(13) 0.0857(2) 0.0337(6) Uani 1 1 d . . . . .
H2 H 0.737046 0.401952 0.133407 0.040 Uiso 1 1 calc R U . . .
C3 C 0.9456(2) 0.36312(14) 0.9024(2) 0.0358(6) Uani 1 1 d . . . . .
N11 N 0.9532(3) 0.31601(14) 0.4721(2) 0.0330(6) Uani 0.8 1 d . . P A 1
C4 C 0.4277(2) 0.34871(14) 0.1584(2) 0.0353(6) Uani 1 1 d . . . . .
H4C H 0.490182 0.318523 0.168386 0.042 Uiso 1 1 calc R U . . .
H4D H 0.455541 0.382633 0.208250 0.042 Uiso 1 1 calc R U . . .
C5 C 1.0733(2) 0.29400(15) 0.9312(2) 0.0412(7) Uani 1 1 d . . . . .
H5 H 1.118951 0.260832 0.963441 0.049 Uiso 1 1 calc R U . . .
C6 C 0.3991(2) 0.37166(16) 0.0414(2) 0.0416(7) Uani 1 1 d . . . . .
H6A H 0.333790 0.400174 0.030590 0.050 Uiso 1 1 calc R U . . .
H6B H 0.374947 0.337320 -0.008379 0.050 Uiso 1 1 calc R U . . .
C7 C 0.7034(2) 0.28788(14) -0.0048(2) 0.0410(7) Uani 1 1 d . . . . .
H7 H 0.726056 0.251399 -0.032341 0.049 Uiso 1 1 calc R U . . .
C8 C 0.9974(4) 0.3261(2) 0.3876(4) 0.0327(10) Uani 0.8 1 d . . P A 1
H8 H 1.068470 0.345993 0.391640 0.039 Uiso 0.8 1 calc R U P A 1
C9 C 0.5028(2) 0.40334(15) 0.0135(3) 0.0439(7) Uani 1 1 d . . . . .
H9A H 0.479511 0.418614 -0.061629 0.053 Uiso 1 1 calc R U . . .
H9B H 0.525808 0.438253 0.062123 0.053 Uiso 1 1 calc R U . . .
C10 C 0.2136(2) 0.25400(14) 0.2232(2) 0.0403(7) Uani 1 1 d . . . . .
H10 H 0.185459 0.216907 0.243216 0.048 Uiso 1 1 calc R U . . .
C11 C 0.8418(5) 0.2785(3) 0.3347(4) 0.0418(12) Uani 0.8 1 d . . P A 1
H11 H 0.779842 0.257469 0.288588 0.050 Uiso 0.8 1 calc R U P A 1
C12 C 0.9852(6) 0.4109(2) 0.7336(4) 0.0374(10) Uani 0.8 1 d . . P A 1
H12A H 1.060560 0.428398 0.731138 0.045 Uiso 0.8 1 calc R U P A 1
H12B H 0.935998 0.443978 0.748793 0.045 Uiso 0.8 1 calc R U P A 1
C13 C 1.0020(3) 0.33422(19) 0.5878(3) 0.0390(8) Uani 0.8 1 d . . P A 1
H13A H 1.081408 0.349423 0.596444 0.047 Uiso 0.8 1 calc R U P A 1
H13B H 1.005430 0.298651 0.635213 0.047 Uiso 0.8 1 calc R U P A 1
C14 C 0.9282(4) 0.3830(2) 0.6221(3) 0.0424(9) Uani 0.8 1 d . . P A 1
H14A H 0.852977 0.365503 0.624803 0.051 Uiso 0.8 1 calc R U P A 1
H14B H 0.913499 0.415291 0.566903 0.051 Uiso 0.8 1 calc R U P A 1
O16 O 0.9465(5) 0.2162(3) 0.1267(5) 0.0359(9) Uani 0.85 1 d G U P A 1
H16A H 0.948894 0.193116 0.072325 0.054 Uiso 0.85 1 d DG U P A 1
H16B H 0.932928 0.191597 0.175117 0.054 Uiso 0.85 1 d DG U P A 1
C15 C 1.0076(14) 0.3849(7) 0.6204(10) 0.036(3) Uani 0.2 1 d . . P A 2
H15A H 1.010410 0.420388 0.574193 0.043 Uiso 0.2 1 calc R U P A 2
H15B H 1.073612 0.358745 0.617245 0.043 Uiso 0.2 1 calc R U P A 2
C16 C 0.8976(13) 0.3508(8) 0.5731(11) 0.042(4) Uani 0.2 1 d . . P A 2
H16C H 0.890853 0.316712 0.621091 0.050 Uiso 0.2 1 calc R U P A 2
H16D H 0.830799 0.377716 0.568725 0.050 Uiso 0.2 1 calc R U P A 2
C17 C 1.023(2) 0.4067(14) 0.738(2) 0.045(7) Uani 0.2 1 d . U P A 2
H17A H 1.103081 0.421880 0.763184 0.054 Uiso 0.2 1 calc R U P A 2
H17B H 0.971661 0.441772 0.736277 0.054 Uiso 0.2 1 calc R U P A 2
N12 N 0.8960(9) 0.3281(5) 0.4659(8) 0.028(3) Uani 0.2 1 d G U P A 2
C18 C 0.9582(12) 0.3421(6) 0.3847(11) 0.036(5) Uani 0.2 1 d G . P A 2
H18 H 1.015081 0.372384 0.389939 0.043 Uiso 0.2 1 calc R U P A 2
N13 N 0.9181(18) 0.3016(9) 0.2942(11) 0.023(7) Uani 0.2 1 d G U P A 2
C19 C 0.8313(16) 0.2627(8) 0.3195(12) 0.036(5) Uani 0.2 1 d G U P A 2
H19 H 0.790470 0.231824 0.274425 0.043 Uiso 0.2 1 calc R U P A 2
N14 N 0.8176(11) 0.2790(6) 0.4256(12) 0.036(4) Uani 0.2 1 d G U P A 2
N15 N 0.8518(4) 0.2850(2) 0.4400(3) 0.0517(12) Uani 0.8 1 d . . P A 1
Mo7 Mo 0.7616(3) 0.04178(12) -0.0414(3) 0.0261(6) Uani 0.15 1 d . . P A 2
Mo8 Mo 1.1072(12) 0.0289(6) 0.2232(13) 0.0250(12) Uani 0.15 1 d . . P A 2
O17 O 0.868(5) 0.1099(16) 0.229(4) 0.031(7) Uani 0.15 1 d . . P A 2
O18 O 0.8050(19) 0.1246(10) -0.0046(17) 0.033(5) Uani 0.15 1 d . U P A 2
O19 O 1.028(2) 0.1369(14) -0.007(3) 0.031(6) Uani 0.15 1 d . U P A 2
O20 O 0.8457(17) 0.4932(9) 0.0377(19) 0.033(4) Uani 0.15 1 d G U P D 1
H20A H 0.797684 0.506843 0.072904 0.050 Uiso 0.15 1 d G U P D 1
H20B H 0.805718 0.468104 -0.008747 0.050 Uiso 0.15 1 d G U P D 1
O21 O 0.8691(3) 0.50839(19) 0.0371(3) 0.0510(10) Uani 0.85 1 d G U P E 2
H21A H 0.932994 0.505138 0.016872 0.077 Uiso 0.85 1 d G U P E 2
H21B H 0.815554 0.503590 -0.022001 0.077 Uiso 0.85 1 d G U P E 2
H3 H 0.886(3) 0.3896(16) 0.905(3) 0.054(10) Uiso 1 1 d . . . . .
O23 O 1.254(4) 0.028(2) 0.305(5) 0.028(6) Uani 0.15 1 d . . P A 2
O22 O 1.0805(16) 0.1147(13) 0.2087(18) 0.026(4) Uani 0.15 1 d . . P A 2
O24 O 0.7710(4) 0.0082(2) 0.3036(4) 0.0449(11) Uani 0.85 1 d . U P A 1

loop_
_atom_site_aniso_label
_atom_site_aniso_U_11
_atom_site_aniso_U_22
_atom_site_aniso_U_33
_atom_site_aniso_U_23
_atom_site_aniso_U_13
_atom_site_aniso_U_12
Mo2 0.02374(9) 0.01785(10) 0.02562(10) 0.00421(7) 0.00353(7) 0.00034(8)
Mo3 0.0303(5) 0.0247(7) 0.0193(2) -0.0039(4) 0.0017(3) -0.0019(3)
Mo4 0.02296(18) 0.0228(3) 0.02427(17) 0.00104(18) 0.00159(12) 0.00690(18)
Mo5 0.03692(13) 0.03204(15) 0.02458(12) 0.00225(10) 0.01282(10) 0.00789(11)
Co1 0.02345(15) 0.02541(17) 0.02388(16) -0.00198(12) 0.00696(12) -0.00022(12)
O1 0.0263(8) 0.0265(9) 0.0213(8) 0.0049(6) 0.0017(6) 0.0039(7)
Mo6 0.0315(7) 0.0189(7) 0.0256(7) -0.0068(5) 0.0051(5) 0.0004(5)
O2 0.0219(7) 0.0236(9) 0.0279(8) 0.0008(7) 0.0009(6) -0.0012(7)
O3 0.0269(8) 0.0206(8) 0.0205(8) 0.0007(6) 0.0048(6) 0.0021(6)
O4 0.0430(10) 0.0269(10) 0.0377(11) -0.0036(8) -0.0074(8) -0.0013(8)
O5 0.0295(9) 0.0356(11) 0.0382(10) 0.0001(8) -0.0049(7) 0.0062(8)
O6 0.0511(11) 0.0335(11) 0.0323(10) -0.0015(8) 0.0182(8) 0.0025(9)
O7 0.0340(9) 0.0408(11) 0.0322(10) 0.0000(8) 0.0118(8) 0.0021(8)
O8 0.035(8) 0.035(8) 0.035(8) 0.0001(10) 0.009(2) -0.0001(10)
O9 0.0415(10) 0.0430(12) 0.0383(10) 0.0054(9) 0.0165(8) 0.0113(9)
O10 0.0375(16) 0.0269(16) 0.0394(19) -0.0015(13) 0.0060(13) 0.0093(12)
N1 0.0265(10) 0.0305(12) 0.0319(11) 0.0019(9) 0.0081(8) -0.0005(8)
O11 0.041(2) 0.0184(15) 0.0381(17) -0.0004(11) 0.0111(15) -0.0009(14)
N2 0.0255(9) 0.0331(12) 0.0311(11) -0.0060(9) 0.0065(8) 0.0003(9)
N3 0.033(2) 0.042(3) 0.025(2) -0.0058(12) 0.0080(13) -0.0127(16)
O12 0.030(8) 0.024(8) 0.013(7) -0.005(5) 0.009(5) -0.017(6)
O13 0.044(3) 0.051(5) 0.0265(18) 0.001(3) -0.0031(19) 0.000(3)
N4 0.0241(9) 0.0354(13) 0.0324(11) -0.0017(9) 0.0089(8) 0.0000(9)
O14 0.053(4) 0.052(3) 0.036(2) -0.009(2) 0.011(2) 0.017(2)
N5 0.0273(10) 0.0382(13) 0.0323(11) 0.0037(9) 0.0110(9) 0.0010(9)
N6 0.0351(11) 0.0375(13) 0.0267(11) -0.0010(9) 0.0109(9) 0.0036(9)
N7 0.0422(12) 0.0345(13) 0.0252(11) -0.0013(9) 0.0083(9) -0.0023(10)
O15 0.064(3) 0.0290(16) 0.041(2) -0.0086(17) 0.0120(18) -0.004(2)
N8 0.0430(13) 0.0574(17) 0.0323(12) -0.0006(11) 0.0162(10) 0.0068(12)
N9 0.0343(12) 0.0613(19) 0.0490(15) -0.0164(13) 0.0027(11) -0.0015(12)
N10 0.0332(12) 0.0409(15) 0.0547(15) 0.0113(12) 0.0117(11) 0.0085(10)
C1 0.0277(12) 0.0301(14) 0.0471(16) 0.0002(12) 0.0136(11) 0.0016(11)
C2 0.0280(12) 0.0351(15) 0.0383(14) -0.0064(11) 0.0086(10) -0.0020(11)
C3 0.0428(15) 0.0386(16) 0.0267(13) -0.0021(11) 0.0101(11) 0.0045(13)
N11 0.0403(17) 0.0358(17) 0.0245(14) -0.0047(12) 0.0112(13) -0.0012(14)
C4 0.0229(11) 0.0479(17) 0.0354(14) -0.0044(12) 0.0077(10) -0.0053(11)
C5 0.0437(15) 0.0505(19) 0.0313(14) 0.0041(13) 0.0129(12) 0.0113(14)
C6 0.0259(12) 0.061(2) 0.0381(15) 0.0076(14) 0.0084(11) 0.0072(12)
C7 0.0329(13) 0.0442(17) 0.0448(16) -0.0182(13) 0.0075(12) -0.0013(12)
C8 0.042(2) 0.028(2) 0.0278(18) 0.0023(16) 0.0074(16) -0.0017(18)
C9 0.0341(13) 0.0488(19) 0.0514(17) 0.0189(14) 0.0155(12) 0.0135(13)
C10 0.0371(14) 0.0357(16) 0.0476(17) 0.0134(13) 0.0092(12) 0.0020(12)
C11 0.041(2) 0.056(3) 0.029(2) -0.018(2) 0.0115(16) -0.030(2)
C12 0.058(4) 0.030(2) 0.025(2) -0.0008(14) 0.013(2) 0.001(2)
C13 0.0436(19) 0.050(2) 0.0226(16) -0.0006(15) 0.0061(13) 0.0043(17)
C14 0.056(2) 0.043(2) 0.0293(19) 0.0042(17) 0.0131(18) 0.009(2)
O16 0.042(3) 0.0234(16) 0.0417(18) -0.0083(10) 0.010(2) -0.0021(19)
C15 0.048(8) 0.039(9) 0.024(6) -0.002(6) 0.016(6) 0.000(7)
C16 0.059(9) 0.045(9) 0.028(7) -0.022(7) 0.024(6) -0.008(7)
C17 0.045(7) 0.045(7) 0.045(7) -0.0001(10) 0.011(2) 0.0000(10)
N12 0.031(4) 0.032(5) 0.029(4) -0.003(3) 0.020(4) 0.002(4)
C18 0.055(12) 0.009(7) 0.037(8) -0.004(6) -0.001(8) 0.002(7)
N13 0.023(7) 0.023(7) 0.023(7) -0.0001(10) 0.0056(19) -0.0001(10)
C19 0.037(7) 0.036(7) 0.035(5) -0.007(4) 0.009(4) -0.009(4)
N14 0.036(6) 0.037(6) 0.036(5) -0.011(3) 0.008(4) -0.013(4)
N15 0.046(2) 0.077(3) 0.037(2) -0.0092(19) 0.0205(19) -0.028(2)
Mo7 0.0234(10) 0.0195(14) 0.0308(13) -0.0053(10) -0.0022(8) 0.0059(10)
Mo8 0.033(3) 0.020(3) 0.0190(16) -0.0052(18) -0.0005(18) -0.0040(17)
O17 0.035(14) 0.014(10) 0.047(14) 0.001(10) 0.015(9) -0.012(11)
O18 0.035(6) 0.032(7) 0.032(6) 0.001(4) 0.010(4) 0.004(4)
O19 0.030(7) 0.031(7) 0.032(7) -0.001(4) 0.009(4) 0.002(4)
O20 0.034(5) 0.034(5) 0.032(5) 0.001(2) 0.007(2) 0.000(2)
O21 0.0539(17) 0.0523(18) 0.0450(14) 0.0015(13) 0.0086(13) -0.0016(14)
O23 0.019(7) 0.028(15) 0.030(14) 0.000(10) -0.008(7) -0.014(9)
O22 0.024(9) 0.022(7) 0.028(10) 0.004(7) -0.002(6) 0.010(8)
O24 0.0473(18) 0.0481(19) 0.0429(18) 0.0015(14) 0.0179(13) -0.0013(14)

loop_
_atom_type_symbol
_atom_type_description
_atom_type_scat_dispersion_real
_atom_type_scat_dispersion_imag
_atom_type_scat_source
C C 0.0033 0.0016 'International Tables Vol C Tables 4.2.6.8 and 6.1.1.4'
H H 0.0000 0.0000 'International Tables Vol C Tables 4.2.6.8 and 6.1.1.4'
Co Co 0.3494 0.9721 'International Tables Vol C Tables 4.2.6.8 and 6.1.1.4'
Mo Mo -1.6832 0.6857 'International Tables Vol C Tables 4.2.6.8 and 6.1.1.4'
N N 0.0061 0.0033 'International Tables Vol C Tables 4.2.6.8 and 6.1.1.4'
O O 0.0106 0.0060 'International Tables Vol C Tables 4.2.6.8 and 6.1.1.4'

loop_
_geom_angle_atom_site_label_1
_geom_angle_atom_site_label_2
_geom_angle_atom_site_label_3
_geom_angle
_geom_angle_site_symmetry_1
_geom_angle_site_symmetry_3
_geom_angle_publ_flag
O1 Mo2 O3 77.93(6) . . ?
O1 Mo2 O3 77.90(6) . 3_755 ?
O2 Mo2 O1 149.48(7) . . ?
O2 Mo2 O3 77.91(6) . 3_755 ?
O2 Mo2 O3 78.46(6) . . ?
O3 Mo2 O3 76.22(6) . 3_755 ?
O7 Mo2 O1 97.14(8) . . ?
O7 Mo2 O2 97.91(8) . . ?
O7 Mo2 O3 82.63(7) . 3_755 ?
O7 Mo2 O3 158.83(8) . . ?
O11 Mo2 O1 100.96(16) . . ?
O11 Mo2 O2 100.91(17) . . ?
O11 Mo2 O3 97.15(16) . . ?
O11 Mo2 O3 173.36(16) . 3_755 ?
O11 Mo2 O7 104.01(17) . . ?
O19 Mo2 O1 94.3(10) . . ?
O19 Mo2 O2 102.7(11) . . ?
O19 Mo2 O3 85.0(9) . . ?
O19 Mo2 O7 116.0(9) . . ?
O1 Mo3 O3 71.05(9) 3_755 . ?
O2 Mo3 O1 71.70(11) . 3_755 ?
O2 Mo3 O3 72.71(10) . . ?
O6 Mo3 O1 83.86(9) . 3_755 ?
O6 Mo3 O2 146.12(15) . . ?
O6 Mo3 O3 77.42(10) . . ?
O13 Mo3 O1 88.9(3) . 3_755 ?
O13 Mo3 O2 102.9(4) . . ?
O13 Mo3 O3 159.9(3) . . ?
O13 Mo3 O6 99.7(3) . . ?
O15 Mo3 O1 163.4(2) . 3_755 ?
O15 Mo3 O2 96.6(2) . . ?
O15 Mo3 O3 94.47(17) . . ?
O15 Mo3 O6 101.3(2) . . ?
O15 Mo3 O13 105.5(3) . . ?
O1 Mo4 O2 71.51(6) . 3_755 ?
O1 Mo4 O3 73.74(6) . . ?
O2 Mo4 O3 71.67(6) 3_755 . ?
O5 Mo4 O1 101.21(8) . . ?
O5 Mo4 O2 88.18(8) . 3_755 ?
O5 Mo4 O3 159.83(8) . . ?
O5 Mo4 O9 99.63(9) . . ?
O9 Mo4 O1 147.23(8) . . ?
O9 Mo4 O2 84.22(7) . 3_755 ?
O9 Mo4 O3 77.97(7) . . ?
O10 Mo4 O1 97.11(14) . . ?
O10 Mo4 O2 164.75(13) . 3_755 ?
O10 Mo4 O3 95.72(12) . . ?
O10 Mo4 O5 104.33(13) . . ?
O10 Mo4 O9 101.88(15) . . ?
O6 Mo5 O3 75.30(6) . . ?
O6 Mo5 O7 77.07(7) . 3_755 ?
O7 Mo5 O3 70.21(6) 3_755 . ?
O9 Mo5 O3 75.11(6) . . ?
O9 Mo5 O6 146.16(7) . . ?
O9 Mo5 O7 77.77(7) . 3_755 ?
O14 Mo5 O3 93.2(3) . . ?
O14 Mo5 O6 99.3(4) . . ?
O14 Mo5 O7 163.4(3) . 3_755 ?
O14 Mo5 O9 98.4(3) . . ?
O24 Mo5 O3 163.63(19) . . ?
O24 Mo5 O6 98.67(17) . . ?
O24 Mo5 O7 93.70(18) . 3_755 ?
O24 Mo5 O9 105.20(14) . . ?
O24 Mo5 O14 102.9(4) . . ?
O4 Co1 N6 89.85(8) . 1_554 ?
O8 Co1 O4 173.2(8) . . ?
N1 Co1 O4 86.86(8) 1_655 . ?
N1 Co1 O8 98.8(8) 1_655 . ?
N1 Co1 N6 87.51(8) 1_655 1_554 ?
N1 Co1 N13 96.8(6) 1_655 . ?
N2 Co1 O4 90.02(8) . . ?
N2 Co1 O8 84.6(8) . . ?
N2 Co1 N1 174.98(9) . 1_655 ?
N2 Co1 N3 90.55(19) . . ?
N2 Co1 N6 88.55(8) . 1_554 ?
N2 Co1 N13 87.3(6) . . ?
N3 Co1 O4 89.57(18) . . ?
N3 Co1 N1 93.36(19) . 1_655 ?
N3 Co1 N6 178.9(2) . 1_554 ?
O16 Co1 O4 176.80(18) . . ?
O16 Co1 N1 90.59(18) . 1_655 ?
O16 Co1 N2 92.66(18) . . ?
O16 Co1 N3 88.7(2) . . ?
O16 Co1 N6 91.96(17) . 1_554 ?
N13 Co1 O4 92.0(5) . . ?
N13 Co1 O8 83.5(11) . . ?
Mo2 O1 Mo3 111.58(10) . 3_755 ?
Mo2 O1 Mo4 109.81(8) . . ?
Mo2 O1 Mo7 110.44(11) . . ?
Mo2 O1 Mo8 108.9(4) . 3_755 ?
Mo4 O1 Mo3 103.72(9) . 3_755 ?
Mo4 O1 Mo8 109.9(3) . 3_755 ?
Mo8 O1 Mo7 100.1(3) 3_755 . ?
O8 Mo6 O3 161.1(13) . . ?
O8 Mo6 O17 108.8(19) . . ?
O8 Mo6 O18 97.0(13) . . ?
O8 Mo6 O19 92.8(14) . . ?
O8 Mo6 O22 108.1(13) . . ?
O17 Mo6 O3 89.7(14) . . ?
O17 Mo6 O18 103.1(19) . . ?
O17 Mo6 O19 157.8(18) . . ?
O17 Mo6 O22 89(2) . . ?
O18 Mo6 O3 74.5(6) . . ?
O18 Mo6 O19 78.6(10) . . ?
O18 Mo6 O22 146.8(10) . . ?
O19 Mo6 O3 69.2(8) . . ?
O22 Mo6 O3 74.9(8) . . ?
O22 Mo6 O19 78.9(11) . . ?
Mo2 O2 Mo3 111.22(11) . . ?
Mo2 O2 Mo4 110.23(7) . 3_755 ?
Mo2 O2 Mo7 109.07(12) . 3_755 ?
Mo2 O2 Mo8 109.3(4) . . ?
Mo3 O2 Mo4 102.86(10) . 3_755 ?
Mo3 O2 Mo7 112.65(14) . 3_755 ?
Mo7 O2 Mo8 108.2(4) 3_755 . ?
Mo2 O3 Mo2 103.78(6) . 3_755 ?
Mo2 O3 Mo3 91.54(8) . . ?
Mo2 O3 Mo3 96.52(8) 3_755 . ?
Mo2 O3 Mo4 91.94(6) . . ?
Mo2 O3 Mo5 163.81(8) . . ?
Mo2 O3 Mo5 92.40(5) 3_755 . ?
Mo2 O3 Mo6 91.63(7) . . ?
Mo2 O3 Mo7 101.54(10) . . ?
Mo2 O3 Mo8 97.4(3) . . ?
Mo3 O3 Mo5 85.99(8) . . ?
Mo4 O3 Mo2 97.33(6) . 3_755 ?
Mo4 O3 Mo3 164.48(10) . . ?
Mo4 O3 Mo5 86.47(5) . . ?
Mo6 O3 Mo7 87.70(9) . . ?
Mo8 O3 Mo6 88.0(4) . . ?
Mo8 O3 Mo7 160.7(4) . . ?
Co1 O4 H4A 128.1 . . ?
Co1 O4 H4B 127.2 . . ?
H4A O4 H4B 104.3 . . ?
Mo3 O6 Mo5 115.68(13) . . ?
Mo2 O7 Mo5 114.76(9) . 3_755 ?
Mo6 O8 Co1 164.4(18) . . ?
Mo4 O9 Mo5 114.93(10) . . ?
C1 N1 Co1 123.68(17) . 1_455 ?
C1 N1 C10 102.6(2) . . ?
C10 N1 Co1 129.00(18) . 1_455 ?
C2 N2 Co1 127.61(17) . . ?
C2 N2 C7 103.3(2) . . ?
C7 N2 Co1 129.00(18) . . ?
C8 N3 Co1 126.4(4) . . ?
C8 N3 C11 102.1(3) . . ?
C11 N3 Co1 131.5(4) . . ?
H12C O12 H12D 104.6 . . ?
N10 N4 C4 122.4(2) . . ?
C1 N4 N10 109.8(2) . . ?
C1 N4 C4 127.5(2) . . ?
N9 N5 C9 121.8(2) . . ?
C2 N5 N9 109.8(2) . . ?
C2 N5 C9 128.4(3) . . ?
C3 N6 Co1 125.21(18) . 1_556 ?
C3 N6 C5 102.4(2) . . ?
C5 N6 Co1 129.59(18) . 1_556 ?
N8 N7 C12 124.0(3) . . ?
N8 N7 C17 108.2(10) . . ?
C3 N7 N8 109.7(2) . . ?
C3 N7 C12 126.3(3) . . ?
C3 N7 C17 140.6(10) . . ?
C5 N8 N7 102.7(2) . . ?
C7 N9 N5 103.0(2) . . ?
C10 N10 N4 103.0(2) . . ?
N1 C1 H1 124.7 . . ?
N4 C1 N1 110.5(2) . . ?
N4 C1 H1 124.7 . . ?
N2 C2 N5 110.1(2) . . ?
N2 C2 H2 124.9 . . ?
N5 C2 H2 124.9 . . ?
N6 C3 H3 126(2) . . ?
N7 C3 N6 110.9(2) . . ?
N7 C3 H3 123(2) . . ?
C8 N11 C13 127.8(3) . . ?
C8 N11 N15 110.0(3) . . ?
N15 N11 C13 122.2(3) . . ?
N4 C4 H4C 109.3 . . ?
N4 C4 H4D 109.3 . . ?
N4 C4 C6 111.5(2) . . ?
H4C C4 H4D 108.0 . . ?
C6 C4 H4C 109.3 . . ?
C6 C4 H4D 109.3 . . ?
N6 C5 H5 122.9 . . ?
N8 C5 N6 114.3(3) . . ?
N8 C5 H5 122.9 . . ?
C4 C6 H6A 109.2 . . ?
C4 C6 H6B 109.2 . . ?
C4 C6 C9 112.1(2) . . ?
H6A C6 H6B 107.9 . . ?
C9 C6 H6A 109.2 . . ?
C9 C6 H6B 109.2 . . ?
N2 C7 H7 123.1 . . ?
N9 C7 N2 113.8(3) . . ?
N9 C7 H7 123.1 . . ?
N3 C8 N11 111.4(4) . . ?
N3 C8 H8 124.3 . . ?
N11 C8 H8 124.3 . . ?
N5 C9 C6 112.1(2) . . ?
N5 C9 H9A 109.2 . . ?
N5 C9 H9B 109.2 . . ?
C6 C9 H9A 109.2 . . ?
C6 C9 H9B 109.2 . . ?
H9A C9 H9B 107.9 . . ?
N1 C10 H10 123.0 . . ?
N10 C10 N1 114.1(3) . . ?
N10 C10 H10 123.0 . . ?
N3 C11 H11 122.9 . . ?
N15 C11 N3 114.2(4) . . ?
N15 C11 H11 122.9 . . ?
N7 C12 H12A 109.1 . . ?
N7 C12 H12B 109.1 . . ?
N7 C12 C14 112.5(4) . . ?
H12A C12 H12B 107.8 . . ?
C14 C12 H12A 109.1 . . ?
C14 C12 H12B 109.1 . . ?
N11 C13 H13A 109.4 . . ?
N11 C13 H13B 109.4 . . ?
N11 C13 C14 111.0(3) . . ?
H13A C13 H13B 108.0 . . ?
C14 C13 H13A 109.4 . . ?
C14 C13 H13B 109.4 . . ?
C12 C14 H14A 109.0 . . ?
C12 C14 H14B 109.0 . . ?
C13 C14 C12 113.0(4) . . ?
C13 C14 H14A 109.0 . . ?
C13 C14 H14B 109.0 . . ?
H14A C14 H14B 107.8 . . ?
Co1 O16 H16A 128.8 . . ?
Co1 O16 H16B 126.9 . . ?
H16A O16 H16B 104.2 . . ?
H15A C15 H15B 107.5 . . ?
C16 C15 H15A 108.4 . . ?
C16 C15 H15B 108.4 . . ?
C16 C15 C17 115.5(15) . . ?
C17 C15 H15A 108.4 . . ?
C17 C15 H15B 108.4 . . ?
C15 C16 H16C 109.4 . . ?
C15 C16 H16D 109.4 . . ?
H16C C16 H16D 108.0 . . ?
N12 C16 C15 111.0(11) . . ?
N12 C16 H16C 109.4 . . ?
N12 C16 H16D 109.4 . . ?
N7 C17 C15 121(2) . . ?
N7 C17 H17A 107.0 . . ?
N7 C17 H17B 107.0 . . ?
C15 C17 H17A 107.0 . . ?
C15 C17 H17B 107.0 . . ?
H17A C17 H17B 106.8 . . ?
C18 N12 C16 135.0(11) . . ?
N14 N12 C16 117.0(11) . . ?
N14 N12 C18 108.0 . . ?
N12 C18 H18 126.0 . . ?
N13 C18 N12 108.0 . . ?
N13 C18 H18 126.0 . . ?
C18 N13 Co1 124.2(10) . . ?
C19 N13 Co1 126.8(10) . . ?
C19 N13 C18 108.0 . . ?
N13 C19 H19 126.0 . . ?
N13 C19 N14 108.0 . . ?
N14 C19 H19 126.0 . . ?
C19 N14 N12 108.0 . . ?
C11 N15 N11 102.2(3) . . ?
O1 Mo7 O3 68.44(11) . . ?
O2 Mo7 O1 71.41(13) 3_755 . ?
O2 Mo7 O3 76.60(12) 3_755 . ?
O5 Mo7 O1 90.62(16) . . ?
O5 Mo7 O2 98.65(18) . 3_755 ?
O5 Mo7 O3 159.01(19) . . ?
O5 Mo7 O18 100.9(6) . . ?
O9 Mo7 O1 152.9(2) . . ?
O9 Mo7 O2 104.65(16) . 3_755 ?
O9 Mo7 O3 84.53(17) . . ?
O9 Mo7 O5 116.3(2) . . ?
O9 Mo7 O18 92.9(7) . . ?
O18 Mo7 O1 78.9(7) . . ?
O18 Mo7 O3 74.5(6) . . ?
O1 Mo8 O2 72.0(5) 3_755 . ?
O1 Mo8 O3 75.5(5) 3_755 . ?
O2 Mo8 O3 71.6(5) . . ?
O6 Mo8 O1 95.3(5) . 3_755 ?
O6 Mo8 O2 155.0(8) . . ?
O6 Mo8 O3 84.5(6) . . ?
O6 Mo8 O23 116.4(19) . . ?
O6 Mo8 O22 97.9(12) . . ?
O23 Mo8 O2 87.5(19) . . ?
O23 Mo8 O3 159.1(19) . . ?
O23 Mo8 O22 100.3(16) . . ?
O22 Mo8 O2 83.9(10) . . ?
O22 Mo8 O3 76.2(7) . . ?
Mo6 O18 Mo7 117.1(9) . . ?
Mo2 O19 Mo6 114.0(13) . . ?
H20A O20 H20B 104.7 . . ?
H21A O21 H21B 104.3 . . ?
Mo8 O22 Mo6 115.2(12) . . ?

loop_
_geom_bond_atom_site_label_1
_geom_bond_atom_site_label_2
_geom_bond_distance
_geom_bond_site_symmetry_2
_geom_bond_publ_flag
Mo2 O1 1.9553(15) . ?
Mo2 O2 1.9487(15) . ?
Mo2 O3 2.3416(17) 3_755 ?
Mo2 O3 2.1890(15) . ?
Mo2 O7 1.7264(17) . ?
Mo2 O11 1.702(5) . ?
Mo2 O19 1.61(3) . ?
Mo3 O1 2.297(3) 3_755 ?
Mo3 O2 2.020(3) . ?
Mo3 O3 2.379(3) . ?
Mo3 O6 1.890(3) . ?
Mo3 O13 1.699(10) . ?
Mo3 O15 1.682(6) . ?
Mo4 O1 2.0109(17) . ?
Mo4 O2 2.3135(18) 3_755 ?
Mo4 O3 2.3232(16) . ?
Mo4 O5 1.7086(18) . ?
Mo4 O9 1.9031(19) . ?
Mo4 O10 1.698(3) . ?
Mo5 O3 2.4097(15) . ?
Mo5 O6 1.9673(19) . ?
Mo5 O7 2.327(2) 3_755 ?
Mo5 O9 1.9431(19) . ?
Mo5 O14 1.736(9) . ?
Mo5 O24 1.707(5) . ?
Co1 O4 2.1541(19) . ?
Co1 O8 2.14(4) . ?
Co1 N1 2.131(2) 1_655 ?
Co1 N2 2.106(2) . ?
Co1 N3 2.109(4) . ?
Co1 N6 2.170(2) 1_554 ?
Co1 O16 2.079(6) . ?
Co1 N13 2.132(10) . ?
O1 Mo7 2.308(4) . ?
O1 Mo8 2.135(15) 3_755 ?
Mo6 O3 2.337(2) . ?
Mo6 O8 1.69(4) . ?
Mo6 O17 1.74(4) . ?
Mo6 O18 1.90(2) . ?
Mo6 O19 2.24(3) . ?
Mo6 O22 1.919(15) . ?
O2 Mo7 2.024(4) 3_755 ?
O2 Mo8 2.182(15) . ?
O3 Mo7 2.337(4) . ?
O3 Mo8 2.299(15) . ?
O4 H4A 0.8533 . ?
O4 H4B 0.8494 . ?
O5 Mo7 1.699(4) . ?
O6 Mo8 1.648(13) . ?
O9 Mo7 1.550(4) . ?
N1 C1 1.323(3) . ?
N1 C10 1.358(3) . ?
N2 C2 1.314(3) . ?
N2 C7 1.352(3) . ?
N3 C8 1.290(6) . ?
N3 C11 1.361(5) . ?
O12 H12C 0.8484 . ?
O12 H12D 0.8496 . ?
N4 N10 1.348(3) . ?
N4 C1 1.321(3) . ?
N4 C4 1.464(3) . ?
N5 N9 1.349(3) . ?
N5 C2 1.323(3) . ?
N5 C9 1.462(3) . ?
N6 C3 1.323(3) . ?
N6 C5 1.361(3) . ?
N7 N8 1.358(3) . ?
N7 C3 1.320(3) . ?
N7 C12 1.476(5) . ?
N7 C17 1.46(3) . ?
N8 C5 1.317(4) . ?
N9 C7 1.311(3) . ?
N10 C10 1.315(3) . ?
C1 H1 0.9300 . ?
C2 H2 0.9300 . ?
C3 H3 0.92(3) . ?
N11 C8 1.306(5) . ?
N11 C13 1.473(4) . ?
N11 N15 1.341(5) . ?
C4 H4C 0.9700 . ?
C4 H4D 0.9700 . ?
C4 C6 1.504(4) . ?
C5 H5 0.9300 . ?
C6 H6A 0.9700 . ?
C6 H6B 0.9700 . ?
C6 C9 1.512(4) . ?
C7 H7 0.9300 . ?
C8 H8 0.9300 . ?
C9 H9A 0.9700 . ?
C9 H9B 0.9700 . ?
C10 H10 0.9300 . ?
C11 H11 0.9300 . ?
C11 N15 1.302(5) . ?
C12 H12A 0.9700 . ?
C12 H12B 0.9700 . ?
C12 C14 1.518(6) . ?
C13 H13A 0.9700 . ?
C13 H13B 0.9700 . ?
C13 C14 1.498(5) . ?
C14 H14A 0.9700 . ?
C14 H14B 0.9700 . ?
O16 H16A 0.8514 . ?
O16 H16B 0.8514 . ?
C15 H15A 0.9700 . ?
C15 H15B 0.9700 . ?
C15 C16 1.48(2) . ?
C15 C17 1.52(3) . ?
C16 H16C 0.9700 . ?
C16 H16D 0.9700 . ?
C16 N12 1.424(15) . ?
C17 H17A 0.9700 . ?
C17 H17B 0.9700 . ?
N12 C18 1.4200 . ?
N12 N14 1.4200 . ?
C18 H18 0.9300 . ?
C18 N13 1.4200 . ?
N13 C19 1.4200 . ?
C19 H19 0.9300 . ?
C19 N14 1.4200 . ?
Mo7 O18 1.90(2) . ?
Mo8 O23 1.77(5) . ?
Mo8 O22 1.90(3) . ?
O20 H20A 0.8493 . ?
O20 H20B 0.8502 . ?
O21 H21A 0.8513 . ?
O21 H21B 0.8512 . ?

loop_
_geom_torsion_atom_site_label_1
_geom_torsion_atom_site_label_2
_geom_torsion_atom_site_label_3
_geom_torsion_atom_site_label_4
_geom_torsion
_geom_torsion_site_symmetry_1
_geom_torsion_site_symmetry_2
_geom_torsion_site_symmetry_3
_geom_torsion_site_symmetry_4
_geom_torsion_publ_flag
Co1 N1 C1 N4 -157.04(17) 1_455 . . . ?
Co1 N1 C10 N10 155.5(2) 1_455 . . . ?
Co1 N2 C2 N5 176.94(16) . . . . ?
Co1 N2 C7 N9 -177.1(2) . . . . ?
Co1 N3 C8 N11 178.8(4) . . . . ?
Co1 N3 C11 N15 -178.8(5) . . . . ?
Co1 N6 C3 N7 161.85(17) 1_556 . . . ?
Co1 N6 C5 N8 -160.8(2) 1_556 . . . ?
Co1 N13 C19 N14 -168.9(15) . . . . ?
O1 Mo2 O7 Mo5 -76.88(9) . . . 3_755 ?
O1 Mo2 O19 Mo6 80.3(13) . . . . ?
O1 Mo3 O6 Mo5 -93.13(12) 3_755 . . . ?
O1 Mo7 O18 Mo6 -93.0(12) . . . . ?
O1 Mo8 O22 Mo6 52(3) 3_755 . . . ?
O2 Mo2 O7 Mo5 76.50(9) . . . 3_755 ?
O2 Mo2 O19 Mo6 -74.1(13) . . . . ?
O2 Mo3 O6 Mo5 -49.7(3) . . . . ?
O2 Mo7 O18 Mo6 -59.4(18) 3_755 . . . ?
O2 Mo8 O22 Mo6 93.8(13) . . . . ?
O3 Mo2 O7 Mo5 -1.9(2) . . . 3_755 ?
O3 Mo2 O7 Mo5 -0.12(8) 3_755 . . 3_755 ?
O3 Mo2 O19 Mo6 2.8(12) . . . . ?
O3 Mo2 O19 Mo6 15(4) 3_755 . . . ?
O3 Mo3 O6 Mo5 -21.22(12) . . . . ?
O3 Mo6 O8 Co1 -81(10) . . . . ?
O3 Mo6 O18 Mo7 22.5(10) . . . . ?
O3 Mo7 O18 Mo6 -22.5(10) . . . . ?
O3 Mo8 O22 Mo6 21.3(12) . . . . ?
O5 Mo7 O18 Mo6 178.5(10) . . . . ?
O6 Mo8 O22 Mo6 -61.0(15) . . . . ?
O7 Mo2 O19 Mo6 -179.6(8) . . . . ?
O8 Mo6 O18 Mo7 -174.7(16) . . . . ?
O9 Mo7 O18 Mo6 61.0(12) . . . . ?
O11 Mo2 O7 Mo5 179.90(17) . . . 3_755 ?
N3 C11 N15 N11 -1.6(6) . . . . ?
O13 Mo3 O6 Mo5 179.0(4) . . . . ?
N4 N10 C10 N1 0.0(3) . . . . ?
N4 C4 C6 C9 177.1(2) . . . . ?
N5 N9 C7 N2 0.2(3) . . . . ?
N7 N8 C5 N6 -0.4(3) . . . . ?
N7 C12 C14 C13 -62.7(6) . . . . ?
O15 Mo3 O6 Mo5 70.9(2) . . . . ?
N8 N7 C3 N6 0.6(3) . . . . ?
N8 N7 C12 C14 73.4(5) . . . . ?
N8 N7 C17 C15 66.5(19) . . . . ?
N9 N5 C2 N2 0.5(3) . . . . ?
N9 N5 C9 C6 59.0(3) . . . . ?
N10 N4 C1 N1 -0.4(3) . . . . ?
N10 N4 C4 C6 119.6(3) . . . . ?
C1 N1 C10 N10 -0.2(3) . . . . ?
C1 N4 N10 C10 0.3(3) . . . . ?
C1 N4 C4 C6 -53.7(4) . . . . ?
C2 N2 C7 N9 0.1(3) . . . . ?
C2 N5 N9 C7 -0.4(3) . . . . ?
C2 N5 C9 C6 -123.2(3) . . . . ?
C3 N6 C5 N8 0.7(3) . . . . ?
C3 N7 N8 C5 -0.1(3) . . . . ?
C3 N7 C12 C14 -109.5(4) . . . . ?
C3 N7 C17 C15 -129.8(16) . . . . ?
N11 C13 C14 C12 -170.4(4) . . . . ?
C4 N4 N10 C10 -174.0(2) . . . . ?
C4 N4 C1 N1 173.5(2) . . . . ?
C4 C6 C9 N5 60.9(4) . . . . ?
C5 N6 C3 N7 -0.8(3) . . . . ?
C7 N2 C2 N5 -0.4(3) . . . . ?
C8 N3 C11 N15 2.6(6) . . . . ?
C8 N11 C13 C14 110.9(4) . . . . ?
C8 N11 N15 C11 -0.1(5) . . . . ?
C9 N5 N9 C7 177.8(2) . . . . ?
C9 N5 C2 N2 -177.5(2) . . . . ?
C10 N1 C1 N4 0.4(3) . . . . ?
C11 N3 C8 N11 -2.6(6) . . . . ?
C12 N7 N8 C5 177.4(3) . . . . ?
C12 N7 C3 N6 -176.9(3) . . . . ?
C13 N11 C8 N3 -178.4(5) . . . . ?
C13 N11 N15 C11 -179.9(4) . . . . ?
C15 C16 N12 C18 -18(2) . . . . ?
C15 C16 N12 N14 160.1(12) . . . . ?
C16 C15 C17 N7 48(2) . . . . ?
C16 N12 C18 N13 178.6(18) . . . . ?
C16 N12 N14 C19 -178.9(14) . . . . ?
C17 N7 N8 C5 169.0(12) . . . . ?
C17 N7 C3 N6 -163.1(17) . . . . ?
C17 C15 C16 N12 -175.2(16) . . . . ?
N12 C18 N13 Co1 169.3(15) . . . . ?
N12 C18 N13 C19 0.0 . . . . ?
C18 N12 N14 C19 0.0 . . . . ?
C18 N13 C19 N14 0.0 . . . . ?
N13 C19 N14 N12 0.0 . . . . ?
N14 N12 C18 N13 0.0 . . . . ?
N15 N11 C8 N3 1.8(6) . . . . ?
N15 N11 C13 C14 -69.3(5) . . . . ?
O17 Mo6 O8 Co1 111(9) . . . . ?
O17 Mo6 O18 Mo7 -63(2) . . . . ?
O18 Mo6 O8 Co1 -143(8) . . . . ?
O19 Mo6 O8 Co1 -64(9) . . . . ?
O19 Mo6 O18 Mo7 93.9(14) . . . . ?
O23 Mo8 O22 Mo6 -180(2) . . . . ?
O22 Mo6 O8 Co1 15(9) . . . . ?
O22 Mo6 O18 Mo7 46(3) . . . . ?
